data_4024026
loop_
_publ_author_name
'Ahmad Basheer'
'Hiroshi Yamataka'
'Salai Cheettu Ammal'
'Zvi Rappoport'

_publ_section_title
;
 Enols of Substituted Cyanomalonamides
;
_journal_name_full 'Journal of Organic Chemistry'
_journal_page_first 5297
_journal_page_last 5312
_journal_paper_doi 10.1021/jo070877h
_journal_volume 72
_journal_year 2007
_chemical_formula_moiety 'C12 H8 F5 N3 O2'
_chemical_formula_sum 'C12 H8 F5 N3 O2'
_chemical_formula_weight 321.21
_chemical_name_systematic
; 
 ? 
;
_space_group_IT_number 2
_symmetry_cell_setting triclinic
_symmetry_space_group_name_Hall '-P 1'
_symmetry_space_group_name_H-M 'P -1'
_atom_sites_solution_hydrogens geom
_atom_sites_solution_primary direct
_atom_sites_solution_secondary difmap
_audit_creation_method SHELXL-97
_cell_angle_alpha 89.142(10)
_cell_angle_beta 87.969(10)
_cell_angle_gamma 83.571(11)
_cell_formula_units_Z 12
_cell_length_a 8.029(4)
_cell_length_b 21.941(11)
_cell_length_c 22.644(11)
_cell_measurement_reflns_used 4947
_cell_measurement_temperature 295(2)
_cell_measurement_theta_max 21.80
_cell_measurement_theta_min 2.62
_cell_volume 3961(3)
_computing_cell_refinement 'Bruker SMART'
_computing_data_collection 'Bruker SMART'
_computing_data_reduction 'Bruker SAINT'
_computing_molecular_graphics 'Bruker SHELXTL'
_computing_publication_material 'Bruker SHELXTL'
_computing_structure_refinement 'SHELXL-97 (Sheldrick, 1997)'
_computing_structure_solution 'SHELXS-97 (Sheldrick, 1990)'
_diffrn_ambient_temperature 295(2)
_diffrn_measured_fraction_theta_full 0.997
_diffrn_measured_fraction_theta_max 0.997
_diffrn_measurement_device_type 'CCD area detector'
_diffrn_measurement_method 'phi and omega scans'
_diffrn_radiation_monochromator graphite
_diffrn_radiation_source 'fine-focus sealed tube'
_diffrn_radiation_type MoK\a
_diffrn_radiation_wavelength 0.71073
_diffrn_reflns_av_R_equivalents 0.0445
_diffrn_reflns_av_sigmaI/netI 0.0568
_diffrn_reflns_limit_h_max 9
_diffrn_reflns_limit_h_min -9
_diffrn_reflns_limit_k_max 26
_diffrn_reflns_limit_k_min -26
_diffrn_reflns_limit_l_max 26
_diffrn_reflns_limit_l_min -26
_diffrn_reflns_number 39032
_diffrn_reflns_theta_full 25.00
_diffrn_reflns_theta_max 25.00
_diffrn_reflns_theta_min 1.29
_exptl_absorpt_coefficient_mu 0.159
_exptl_absorpt_correction_T_max 0.9812
_exptl_absorpt_correction_T_min 0.9720
_exptl_absorpt_correction_type none
_exptl_crystal_density_diffrn 1.616
_exptl_crystal_density_method 'not measured'
_exptl_crystal_F_000 1944
_exptl_crystal_size_max 0.18
_exptl_crystal_size_mid 0.17
_exptl_crystal_size_min 0.12
_refine_diff_density_max 0.248
_refine_diff_density_min -0.268
_refine_diff_density_rms 0.038
_refine_ls_extinction_method none
_refine_ls_goodness_of_fit_ref 1.085
_refine_ls_hydrogen_treatment mixed
_refine_ls_matrix_type full
_refine_ls_number_parameters 1249
_refine_ls_number_reflns 13897
_refine_ls_number_restraints 0
_refine_ls_restrained_S_all 1.085
_refine_ls_R_factor_all 0.1299
_refine_ls_R_factor_gt 0.0769
_refine_ls_shift/su_max 0.104
_refine_ls_shift/su_mean 0.001
_refine_ls_structure_factor_coef Fsqd
_refine_ls_weighting_details 'calc w=1/[\s^2^(Fo^2^)+(0.0463P)^2^+2.0360P] where P=(Fo^2^+2Fc^2^)/3'
_refine_ls_weighting_scheme calc
_refine_ls_wR_factor_gt 0.1364
_refine_ls_wR_factor_ref 0.1541
_reflns_number_gt 8387
_reflns_number_total 13897
_reflns_threshold_expression >2sigma(I)
_cod_data_source_file jo070877hsi20070426_015335.cif
_cod_data_source_block bashir2m
_cod_depositor_comments
;
The following automatic conversions were performed:
'_symmetry_cell_setting' value 'Triclinic' changed to 'triclinic'
according to '/home/saulius/struct/CIF-dictionaries/cif_core.dic'
dictionary named 'cif_core.dic' version 2.4.1 from 2010-06-29.

Automatic conversion script
Id: cif_fix_enum 1527 2010-12-29 10:47:43Z saulius 
;
_cod_database_code 4024026

loop_
_symmetry_equiv_pos_as_xyz
'x, y, z'
'-x, -y, -z'

loop_
_atom_site_label
_atom_site_type_symbol
_atom_site_fract_x
_atom_site_fract_y
_atom_site_fract_z
_atom_site_U_iso_or_equiv
_atom_site_adp_type
_atom_site_occupancy
_atom_site_symmetry_multiplicity
_atom_site_calc_flag
_atom_site_refinement_flags
_atom_site_disorder_assembly
_atom_site_disorder_group
C1 C 0.0090(4) 0.62058(16) 0.25811(16) 0.0469(9) Uani 1 1 d . . .
C2 C 0.1106(4) 0.57087(15) 0.23105(14) 0.0430(9) Uani 1 1 d . . .
C3 C 0.1303(5) 0.57110(16) 0.16788(16) 0.0474(9) Uani 1 1 d . . .
C4 C 0.2045(5) 0.52352(17) 0.26241(14) 0.0479(9) Uani 1 1 d . . .
C5 C 0.2469(5) 0.52201(16) 0.07879(15) 0.0487(9) Uani 1 1 d . . .
C6 C 0.3232(5) 0.56571(17) 0.04726(16) 0.0572(10) Uani 1 1 d . . .
C7 C 0.3429(5) 0.5645(2) -0.01283(17) 0.0644(11) Uani 1 1 d . . .
C8 C 0.2878(6) 0.5183(2) -0.04292(16) 0.0696(13) Uani 1 1 d . . .
C9 C 0.2144(6) 0.4731(2) -0.01323(18) 0.0686(12) Uani 1 1 d . . .
C10 C 0.1947(5) 0.47557(18) 0.04663(17) 0.0567(10) Uani 1 1 d . . .
C11 C -0.1151(5) 0.68555(18) 0.33608(18) 0.0714(12) Uani 1 1 d . . .
H11A H -0.0447 0.7178 0.3297 0.107 Uiso 1 1 calc R . .
H11B H -0.1425 0.6820 0.3775 0.107 Uiso 1 1 calc R . .
H11C H -0.2163 0.6949 0.3148 0.107 Uiso 1 1 calc R . .
C12 C 0.0147(6) 0.5804(2) 0.35975(16) 0.0750(13) Uani 1 1 d . . .
H12A H -0.0077 0.5413 0.3453 0.113 Uiso 1 1 calc R . .
H12B H -0.0524 0.5899 0.3950 0.113 Uiso 1 1 calc R . .
H12C H 0.1313 0.5788 0.3685 0.113 Uiso 1 1 calc R . .
C13 C 0.6234(5) 0.25353(18) 0.21318(17) 0.0537(10) Uani 1 1 d . . .
C14 C 0.5662(4) 0.31367(16) 0.23350(15) 0.0473(9) Uani 1 1 d . . .
C15 C 0.6051(5) 0.32853(17) 0.29250(16) 0.0488(9) Uani 1 1 d . . .
C16 C 0.4745(5) 0.36054(18) 0.20097(15) 0.0532(10) Uani 1 1 d . . .
C17 C 0.5695(5) 0.39998(16) 0.37232(16) 0.0528(10) Uani 1 1 d . . .
C18 C 0.4456(6) 0.40136(17) 0.41603(19) 0.0589(11) Uani 1 1 d . . .
C19 C 0.4712(6) 0.41838(18) 0.47255(17) 0.0617(11) Uani 1 1 d . . .
C20 C 0.6238(6) 0.43336(17) 0.48686(18) 0.0604(11) Uani 1 1 d . . .
C21 C 0.7478(6) 0.43315(18) 0.44484(19) 0.0638(11) Uani 1 1 d . . .
C22 C 0.7199(6) 0.41657(18) 0.38854(18) 0.0612(11) Uani 1 1 d . . .
C23 C 0.5194(7) 0.2670(2) 0.11298(18) 0.0884(15) Uani 1 1 d . . .
H23A H 0.4094 0.2843 0.1260 0.133 Uiso 1 1 calc R . .
H23B H 0.5107 0.2406 0.0800 0.133 Uiso 1 1 calc R . .
H23C H 0.5852 0.2993 0.1012 0.133 Uiso 1 1 calc R . .
C24 C 0.6600(7) 0.1673(2) 0.1476(2) 0.0996(17) Uani 1 1 d . . .
H24A H 0.7646 0.1561 0.1664 0.149 Uiso 1 1 calc R . .
H24B H 0.6760 0.1626 0.1056 0.149 Uiso 1 1 calc R . .
H24C H 0.5789 0.1413 0.1621 0.149 Uiso 1 1 calc R . .
C25 C 0.0335(5) 0.2829(2) 0.17615(18) 0.0669(12) Uani 1 1 d . . .
C26 C 0.1069(5) 0.22122(19) 0.17843(17) 0.0630(11) Uani 1 1 d . . .
C27 C 0.1172(5) 0.1855(2) 0.12542(18) 0.0669(12) Uani 1 1 d . . .
C28 C 0.1669(7) 0.1917(2) 0.2297(2) 0.0830(15) Uani 1 1 d . . .
C29 C 0.2256(5) 0.0917(2) 0.07478(18) 0.0639(11) Uani 1 1 d . . .
C30 C 0.3146(6) 0.1105(2) 0.02646(19) 0.0684(12) Uani 1 1 d . . .
C31 C 0.3504(6) 0.0747(3) -0.0222(2) 0.0773(14) Uani 1 1 d . . .
C32 C 0.2968(7) 0.0188(3) -0.0233(2) 0.0881(16) Uani 1 1 d . . .
C33 C 0.2090(7) -0.0017(2) 0.0238(3) 0.0892(16) Uani 1 1 d . . .
C34 C 0.1712(6) 0.0347(2) 0.0724(2) 0.0796(13) Uani 1 1 d . . .
C35 C 0.1039(6) 0.3121(2) 0.27568(19) 0.0831(14) Uani 1 1 d . . .
H35A H 0.0370 0.2872 0.2998 0.125 Uiso 1 1 calc R . .
H35B H 0.1113 0.3503 0.2950 0.125 Uiso 1 1 calc R . .
H35C H 0.2144 0.2909 0.2697 0.125 Uiso 1 1 calc R . .
C36 C -0.0518(6) 0.3866(2) 0.20812(19) 0.0814(14) Uani 1 1 d . . .
H36A H 0.0329 0.4123 0.1962 0.122 Uiso 1 1 calc R . .
H36B H -0.1085 0.4022 0.2437 0.122 Uiso 1 1 calc R . .
H36C H -0.1311 0.3863 0.1774 0.122 Uiso 1 1 calc R . .
C37 C 0.5217(5) -0.07223(19) 0.31729(19) 0.0579(10) Uani 1 1 d . . .
C38 C 0.4415(5) -0.01088(17) 0.31236(16) 0.0553(10) Uani 1 1 d . . .
C39 C 0.4316(5) 0.02618(19) 0.36358(18) 0.0599(11) Uani 1 1 d . . .
C40 C 0.3772(6) 0.01627(19) 0.2608(2) 0.0734(13) Uani 1 1 d . . .
C41 C 0.3301(5) 0.12109(19) 0.41222(17) 0.0566(10) Uani 1 1 d . . .
C42 C 0.2425(5) 0.1045(2) 0.46149(19) 0.0660(12) Uani 1 1 d . . .
C43 C 0.2199(6) 0.1417(3) 0.5102(2) 0.0808(15) Uani 1 1 d . . .
C44 C 0.2858(7) 0.1960(3) 0.5096(2) 0.0863(16) Uani 1 1 d . . .
C45 C 0.3717(7) 0.2135(2) 0.4606(3) 0.0812(14) Uani 1 1 d . . .
C46 C 0.3951(6) 0.1764(2) 0.4130(2) 0.0665(11) Uani 1 1 d . . .
C47 C 0.4515(6) -0.1071(2) 0.2196(2) 0.0824(14) Uani 1 1 d . . .
H47A H 0.3419 -0.0851 0.2250 0.124 Uiso 1 1 calc R . .
H47B H 0.4418 -0.1466 0.2032 0.124 Uiso 1 1 calc R . .
H47C H 0.5182 -0.0844 0.1931 0.124 Uiso 1 1 calc R . .
C48 C 0.6175(6) -0.17577(18) 0.2895(2) 0.0838(14) Uani 1 1 d . . .
H48A H 0.7154 -0.1717 0.3115 0.126 Uiso 1 1 calc R . .
H48B H 0.6499 -0.1965 0.2531 0.126 Uiso 1 1 calc R . .
H48C H 0.5433 -0.1991 0.3122 0.126 Uiso 1 1 calc R . .
C49 C 0.4788(4) 0.37955(17) 0.69629(16) 0.0477(9) Uani 1 1 d . . .
C50 C 0.5849(4) 0.32402(16) 0.68484(14) 0.0439(9) Uani 1 1 d . . .
C51 C 0.6183(5) 0.30612(17) 0.62476(16) 0.0480(9) Uani 1 1 d . . .
C52 C 0.6736(5) 0.28921(17) 0.72850(16) 0.0479(9) Uani 1 1 d . . .
C53 C 0.7697(5) 0.23772(17) 0.55400(15) 0.0495(9) Uani 1 1 d . . .
C54 C 0.8514(5) 0.27540(17) 0.51647(16) 0.0517(10) Uani 1 1 d . . .
C55 C 0.8998(5) 0.2589(2) 0.45953(17) 0.0580(10) Uani 1 1 d . . .
C56 C 0.8686(5) 0.2036(2) 0.43940(17) 0.0632(11) Uani 1 1 d . . .
C57 C 0.7907(5) 0.16479(19) 0.47547(19) 0.0634(11) Uani 1 1 d . . .
C58 C 0.7419(5) 0.18184(19) 0.53216(18) 0.0578(10) Uani 1 1 d . . .
C59 C 0.3398(5) 0.46253(18) 0.75524(19) 0.0747(13) Uani 1 1 d . . .
H59A H 0.3405 0.4834 0.7177 0.112 Uiso 1 1 calc R . .
H59B H 0.3954 0.4848 0.7833 0.112 Uiso 1 1 calc R . .
H59C H 0.2261 0.4600 0.7687 0.112 Uiso 1 1 calc R . .
C60 C 0.4481(5) 0.3649(2) 0.80326(16) 0.0732(13) Uani 1 1 d . . .
H60A H 0.4251 0.3236 0.7964 0.110 Uiso 1 1 calc R . .
H60B H 0.3716 0.3829 0.8334 0.110 Uiso 1 1 calc R . .
H60C H 0.5611 0.3645 0.8159 0.110 Uiso 1 1 calc R . .
C61 C 1.1232(5) 0.02067(17) 0.74967(17) 0.0509(9) Uani 1 1 d . . .
C62 C 1.0524(4) 0.08249(16) 0.75622(15) 0.0469(9) Uani 1 1 d . . .
C63 C 1.0707(5) 0.11258(17) 0.81113(16) 0.0509(9) Uani 1 1 d . . .
C64 C 0.9647(5) 0.11801(17) 0.71225(17) 0.0530(10) Uani 1 1 d . . .
C65 C 1.0064(7) 0.20430(19) 0.86864(17) 0.0650(12) Uani 1 1 d . . .
C66 C 1.1502(8) 0.2279(2) 0.88295(19) 0.0803(15) Uani 1 1 d . . .
C67 C 1.1537(12) 0.2655(2) 0.9294(3) 0.118(2) Uani 1 1 d . . .
C68 C 1.0147(18) 0.2807(3) 0.9638(3) 0.154(5) Uani 1 1 d . . .
C69 C 0.8753(13) 0.2559(3) 0.9527(3) 0.141(4) Uani 1 1 d . . .
C70 C 0.8668(9) 0.2196(3) 0.9050(2) 0.0965(18) Uani 1 1 d . . .
C71 C 1.0384(6) 0.0051(2) 0.64901(19) 0.0858(15) Uani 1 1 d . . .
H71A H 0.9200 0.0145 0.6566 0.129 Uiso 1 1 calc R . .
H71B H 1.0578 -0.0273 0.6208 0.129 Uiso 1 1 calc R . .
H71C H 1.0840 0.0409 0.6335 0.129 Uiso 1 1 calc R . .
C72 C 1.1930(7) -0.07817(18) 0.7054(2) 0.0935(16) Uani 1 1 d . . .
H72A H 1.2831 -0.0822 0.7324 0.140 Uiso 1 1 calc R . .
H72B H 1.2355 -0.0905 0.6667 0.140 Uiso 1 1 calc R . .
H72C H 1.1092 -0.1038 0.7185 0.140 Uiso 1 1 calc R . .
F1 F 0.3848(3) 0.61042(11) 0.07582(10) 0.0873(8) Uani 1 1 d . . .
F2 F 0.4196(4) 0.60740(12) -0.04169(11) 0.1061(9) Uani 1 1 d . . .
F3 F 0.3070(4) 0.51625(13) -0.10183(10) 0.1071(10) Uani 1 1 d . . .
F4 F 0.1614(4) 0.42818(13) -0.04326(12) 0.1109(10) Uani 1 1 d . . .
F5 F 0.1172(3) 0.43230(11) 0.07488(11) 0.0879(8) Uani 1 1 d . . .
F6 F 0.2949(3) 0.38623(12) 0.40243(10) 0.0832(7) Uani 1 1 d . . .
F7 F 0.3440(3) 0.42033(11) 0.51306(10) 0.0873(8) Uani 1 1 d . . .
F8 F 0.6475(3) 0.45099(10) 0.54173(10) 0.0847(8) Uani 1 1 d . . .
F9 F 0.8957(4) 0.44946(12) 0.45885(11) 0.0931(8) Uani 1 1 d . . .
F10 F 0.8446(3) 0.41825(12) 0.34767(11) 0.0848(7) Uani 1 1 d . . .
F11 F 0.3764(4) 0.16431(13) 0.02716(10) 0.0943(8) Uani 1 1 d . . .
F12 F 0.4419(4) 0.09415(16) -0.06712(12) 0.1152(10) Uani 1 1 d . . .
F13 F 0.3328(4) -0.01715(15) -0.07001(14) 0.1306(13) Uani 1 1 d . . .
F14 F 0.1552(5) -0.05725(15) 0.02310(17) 0.1445(13) Uani 1 1 d . . .
F15 F 0.0835(4) 0.01417(14) 0.11775(15) 0.1214(11) Uani 1 1 d . . .
F16 F 0.1708(3) 0.05259(14) 0.46245(11) 0.1009(9) Uani 1 1 d . . .
F17 F 0.1280(4) 0.12502(18) 0.55635(12) 0.1272(12) Uani 1 1 d . . .
F18 F 0.2617(4) 0.23206(16) 0.55625(13) 0.1386(13) Uani 1 1 d . . .
F19 F 0.4377(4) 0.26684(13) 0.45954(15) 0.1255(11) Uani 1 1 d . . .
F20 F 0.4849(4) 0.19348(12) 0.36622(13) 0.0997(9) Uani 1 1 d . . .
F21 F 0.8910(3) 0.32868(10) 0.53581(9) 0.0697(6) Uani 1 1 d . . .
F22 F 0.9822(3) 0.29620(12) 0.42522(10) 0.0839(7) Uani 1 1 d . . .
F23 F 0.9189(3) 0.18652(12) 0.38457(10) 0.0918(8) Uani 1 1 d . . .
F24 F 0.7609(4) 0.11008(12) 0.45596(12) 0.0989(9) Uani 1 1 d . . .
F25 F 0.6616(3) 0.14366(11) 0.56649(11) 0.0846(7) Uani 1 1 d . . .
F26 F 1.2883(4) 0.21593(13) 0.84821(14) 0.1083(9) Uani 1 1 d . . .
F27 F 1.2969(7) 0.28859(17) 0.94070(17) 0.179(2) Uani 1 1 d . . .
F28 F 1.0163(8) 0.31881(14) 1.00811(13) 0.223(3) Uani 1 1 d . . .
F29 F 0.7364(7) 0.27097(19) 0.98680(17) 0.218(3) Uani 1 1 d . . .
F30 F 0.7253(5) 0.19677(19) 0.89358(16) 0.1410(14) Uani 1 1 d . . .
N1 N -0.0263(4) 0.62747(14) 0.31506(13) 0.0534(8) Uani 1 1 d . . .
N2 N 0.2858(5) 0.48410(17) 0.28432(14) 0.0787(11) Uani 1 1 d . . .
N3 N 0.2253(4) 0.52366(15) 0.14079(13) 0.0523(8) Uani 1 1 d . . .
H1N H 0.264(4) 0.4918(15) 0.1609(13) 0.039(10) Uiso 1 1 d . . .
N4 N 0.5997(4) 0.23164(14) 0.16094(15) 0.0620(9) Uani 1 1 d . . .
N5 N 0.3996(5) 0.40184(17) 0.17893(14) 0.0762(11) Uani 1 1 d . . .
N6 N 0.5418(5) 0.38384(15) 0.31399(14) 0.0591(10) Uani 1 1 d . . .
H2N H 0.467(5) 0.4058(17) 0.2968(16) 0.058(13) Uiso 1 1 d . . .
N7 N 0.0267(4) 0.32393(16) 0.21881(14) 0.0658(9) Uani 1 1 d . . .
N8 N 0.2150(8) 0.1651(2) 0.26975(19) 0.143(2) Uani 1 1 d . . .
N9 N 0.1950(5) 0.12756(18) 0.12613(17) 0.0725(11) Uani 1 1 d . . .
H3N H 0.226(5) 0.1118(18) 0.1573(17) 0.067(14) Uiso 1 1 d . . .
N10 N 0.5317(4) -0.11489(15) 0.27652(16) 0.0635(9) Uani 1 1 d . . .
N11 N 0.3241(7) 0.04233(19) 0.22015(18) 0.1207(18) Uani 1 1 d . . .
N12 N 0.3516(5) 0.08392(16) 0.36202(16) 0.0641(10) Uani 1 1 d . . .
H4N H 0.326(4) 0.1009(16) 0.3317(16) 0.052(12) Uiso 1 1 d . . .
N13 N 0.4276(4) 0.40061(14) 0.74911(13) 0.0544(8) Uani 1 1 d . . .
N14 N 0.7513(5) 0.25830(16) 0.76106(14) 0.0717(10) Uani 1 1 d . . .
N15 N 0.7218(4) 0.25431(15) 0.61240(14) 0.0543(9) Uani 1 1 d . . .
H5N H 0.755(4) 0.2313(15) 0.6367(14) 0.041(11) Uiso 1 1 d . . .
N16 N 1.1186(4) -0.01409(14) 0.70325(14) 0.0582(8) Uani 1 1 d . . .
N17 N 0.8923(5) 0.15151(16) 0.68035(15) 0.0793(11) Uani 1 1 d . . .
N18 N 0.9967(5) 0.17035(16) 0.81760(15) 0.0646(10) Uani 1 1 d . . .
H6N H 0.935(4) 0.1885(15) 0.7946(14) 0.043(11) Uiso 1 1 d . . .
O1 O -0.0587(3) 0.66480(12) 0.22412(13) 0.0624(7) Uani 1 1 d . . .
H1O H -0.018(5) 0.6524(18) 0.1830(18) 0.074(13) Uiso 1 1 d . . .
O2 O 0.0631(3) 0.61382(12) 0.13622(11) 0.0659(8) Uani 1 1 d . . .
O3 O 0.7072(4) 0.21562(13) 0.24933(14) 0.0735(9) Uani 1 1 d . . .
H2O H 0.723(6) 0.242(2) 0.284(2) 0.113(18) Uiso 1 1 d . . .
O4 O 0.6958(3) 0.29296(12) 0.32474(11) 0.0621(7) Uani 1 1 d . . .
O5 O -0.0349(4) 0.30368(15) 0.12742(13) 0.0884(10) Uani 1 1 d . . .
H3O H -0.025(6) 0.267(2) 0.099(2) 0.120(18) Uiso 1 1 d . . .
O6 O 0.0573(4) 0.20696(14) 0.07819(12) 0.0892(10) Uani 1 1 d . . .
O7 O 0.5939(4) -0.08927(14) 0.36611(14) 0.0727(8) Uani 1 1 d . . .
H4O H 0.574(6) -0.053(2) 0.396(2) 0.099(16) Uiso 1 1 d . . .
O8 O 0.4956(4) 0.00696(13) 0.41172(12) 0.0749(8) Uani 1 1 d . . .
O9 O 0.4252(3) 0.41349(12) 0.65138(12) 0.0634(7) Uani 1 1 d . . .
H5O H 0.468(5) 0.387(2) 0.6140(19) 0.091(14) Uiso 1 1 d . . .
O10 O 0.5543(3) 0.33701(12) 0.58253(10) 0.0611(7) Uani 1 1 d . . .
O11 O 1.2046(4) -0.00557(13) 0.79409(13) 0.0708(8) Uani 1 1 d . . .
H6O H 1.200(5) 0.0271(18) 0.8235(17) 0.071(13) Uiso 1 1 d . . .
O12 O 1.1524(3) 0.08727(12) 0.85243(11) 0.0638(7) Uani 1 1 d . . .

loop_
_atom_site_aniso_label
_atom_site_aniso_U_11
_atom_site_aniso_U_22
_atom_site_aniso_U_33
_atom_site_aniso_U_23
_atom_site_aniso_U_13
_atom_site_aniso_U_12
C1 0.046(2) 0.045(2) 0.050(2) -0.0040(19) -0.0112(18) -0.0029(18)
C2 0.051(2) 0.040(2) 0.038(2) 0.0005(16) -0.0062(17) -0.0007(17)
C3 0.051(2) 0.044(2) 0.046(2) -0.0014(18) -0.0081(18) -0.0011(19)
C4 0.057(3) 0.053(2) 0.0312(19) -0.0030(18) 0.0033(18) 0.004(2)
C5 0.060(3) 0.044(2) 0.040(2) 0.0034(18) -0.0035(18) 0.0022(19)
C6 0.079(3) 0.048(2) 0.044(2) -0.0035(19) -0.005(2) -0.004(2)
C7 0.086(3) 0.060(3) 0.044(2) 0.010(2) 0.010(2) 0.004(2)
C8 0.092(3) 0.082(3) 0.029(2) -0.004(2) 0.002(2) 0.018(3)
C9 0.089(3) 0.068(3) 0.048(3) -0.018(2) -0.009(2) -0.001(3)
C10 0.068(3) 0.051(2) 0.051(2) 0.001(2) -0.001(2) -0.006(2)
C11 0.066(3) 0.069(3) 0.076(3) -0.029(2) -0.005(2) 0.009(2)
C12 0.090(3) 0.086(3) 0.043(2) -0.007(2) 0.005(2) 0.012(3)
C13 0.058(3) 0.052(2) 0.051(2) 0.002(2) 0.006(2) -0.008(2)
C14 0.051(2) 0.044(2) 0.045(2) 0.0076(18) 0.0012(18) -0.0011(18)
C15 0.052(2) 0.043(2) 0.049(2) 0.0097(19) 0.0003(19) -0.0012(19)
C16 0.066(3) 0.055(2) 0.037(2) 0.0002(19) 0.0038(19) -0.002(2)
C17 0.066(3) 0.043(2) 0.046(2) 0.0038(18) -0.005(2) 0.009(2)
C18 0.060(3) 0.047(2) 0.066(3) 0.009(2) -0.006(2) 0.006(2)
C19 0.084(3) 0.055(3) 0.039(2) 0.0081(19) 0.009(2) 0.019(2)
C20 0.086(4) 0.046(2) 0.047(3) 0.0001(19) -0.009(2) 0.005(2)
C21 0.072(3) 0.056(3) 0.064(3) 0.002(2) -0.014(3) -0.006(2)
C22 0.075(3) 0.054(3) 0.051(3) 0.001(2) 0.004(2) 0.006(2)
C23 0.143(5) 0.068(3) 0.054(3) -0.007(2) -0.003(3) -0.012(3)
C24 0.127(5) 0.070(3) 0.100(4) -0.030(3) -0.007(3) 0.007(3)
C25 0.074(3) 0.079(3) 0.045(3) 0.010(2) 0.012(2) -0.003(2)
C26 0.071(3) 0.070(3) 0.046(2) 0.007(2) 0.004(2) 0.001(2)
C27 0.074(3) 0.077(3) 0.047(3) 0.002(2) 0.002(2) 0.003(3)
C28 0.126(4) 0.069(3) 0.051(3) -0.003(2) -0.014(3) 0.004(3)
C29 0.069(3) 0.066(3) 0.055(3) -0.002(2) -0.011(2) 0.003(2)
C30 0.076(3) 0.074(3) 0.055(3) -0.002(2) -0.015(2) -0.003(3)
C31 0.071(3) 0.105(4) 0.051(3) -0.007(3) -0.014(2) 0.014(3)
C32 0.089(4) 0.097(4) 0.073(4) -0.033(3) -0.031(3) 0.026(3)
C33 0.097(4) 0.068(4) 0.104(4) -0.020(3) -0.034(3) -0.002(3)
C34 0.071(3) 0.084(4) 0.084(4) 0.007(3) -0.008(3) -0.007(3)
C35 0.084(3) 0.096(4) 0.068(3) -0.019(3) -0.006(3) 0.002(3)
C36 0.096(4) 0.070(3) 0.075(3) 0.004(2) 0.016(3) -0.001(3)
C37 0.049(3) 0.060(3) 0.065(3) 0.007(2) 0.002(2) -0.013(2)
C38 0.063(3) 0.055(2) 0.047(2) 0.006(2) -0.0056(19) -0.004(2)
C39 0.063(3) 0.064(3) 0.054(3) 0.009(2) -0.010(2) -0.013(2)
C40 0.104(4) 0.054(3) 0.059(3) -0.005(2) -0.011(3) 0.010(2)
C41 0.058(3) 0.063(3) 0.048(2) -0.002(2) -0.008(2) 0.001(2)
C42 0.055(3) 0.085(3) 0.058(3) 0.012(3) -0.012(2) -0.008(2)
C43 0.060(3) 0.131(5) 0.047(3) 0.001(3) -0.005(2) 0.012(3)
C44 0.078(4) 0.108(4) 0.066(4) -0.030(3) -0.024(3) 0.031(3)
C45 0.088(4) 0.061(3) 0.093(4) -0.015(3) -0.032(3) 0.008(3)
C46 0.070(3) 0.064(3) 0.066(3) 0.002(2) -0.009(2) -0.003(2)
C47 0.090(4) 0.073(3) 0.083(3) -0.021(3) -0.008(3) -0.004(3)
C48 0.087(4) 0.053(3) 0.108(4) 0.005(3) 0.006(3) -0.001(2)
C49 0.047(2) 0.051(2) 0.047(2) -0.0005(19) -0.0013(18) -0.0124(19)
C50 0.048(2) 0.046(2) 0.037(2) -0.0018(17) -0.0051(17) -0.0027(18)
C51 0.049(2) 0.048(2) 0.046(2) 0.0029(18) -0.0056(18) 0.0007(19)
C52 0.050(2) 0.055(2) 0.038(2) -0.0107(19) -0.0011(18) -0.0039(19)
C53 0.059(3) 0.048(2) 0.039(2) -0.0024(18) -0.0088(18) 0.0087(19)
C54 0.058(3) 0.049(2) 0.046(2) -0.0055(19) -0.0112(19) 0.005(2)
C55 0.057(3) 0.065(3) 0.049(2) 0.001(2) 0.001(2) 0.005(2)
C56 0.070(3) 0.074(3) 0.041(2) -0.015(2) -0.003(2) 0.013(2)
C57 0.073(3) 0.056(3) 0.061(3) -0.025(2) -0.011(2) 0.003(2)
C58 0.059(3) 0.056(3) 0.059(3) -0.001(2) -0.003(2) -0.007(2)
C59 0.081(3) 0.061(3) 0.081(3) -0.022(2) 0.009(2) -0.004(2)
C60 0.076(3) 0.097(3) 0.044(2) -0.008(2) 0.002(2) 0.003(3)
C61 0.050(2) 0.049(2) 0.053(2) 0.007(2) -0.0012(19) -0.0049(19)
C62 0.050(2) 0.045(2) 0.045(2) 0.0033(18) -0.0067(18) -0.0014(18)
C63 0.051(2) 0.050(2) 0.050(2) 0.0042(19) -0.0024(19) 0.0007(19)
C64 0.062(3) 0.047(2) 0.048(2) -0.0067(19) 0.001(2) 0.003(2)
C65 0.098(4) 0.053(3) 0.039(2) -0.002(2) -0.007(2) 0.019(3)
C66 0.135(5) 0.055(3) 0.047(3) -0.006(2) -0.014(3) 0.010(3)
C67 0.240(9) 0.050(3) 0.070(4) -0.006(3) -0.053(5) -0.021(4)
C68 0.389(17) 0.038(4) 0.027(3) -0.003(3) 0.014(6) 0.008(6)
C69 0.278(12) 0.064(5) 0.061(4) 0.001(4) 0.056(6) 0.051(5)
C70 0.142(6) 0.078(4) 0.061(3) 0.011(3) 0.015(4) 0.016(4)
C71 0.102(4) 0.079(3) 0.076(3) -0.031(3) -0.022(3) 0.006(3)
C72 0.138(5) 0.045(3) 0.095(4) -0.020(2) -0.003(3) 0.006(3)
F1 0.129(2) 0.0730(17) 0.0654(16) -0.0008(13) -0.0017(15) -0.0370(16)
F2 0.155(3) 0.0887(19) 0.0730(17) 0.0219(15) 0.0309(17) -0.0192(18)
F3 0.152(3) 0.121(2) 0.0412(14) -0.0049(14) 0.0042(15) 0.0145(19)
F4 0.151(3) 0.112(2) 0.0757(18) -0.0400(17) -0.0149(17) -0.030(2)
F5 0.118(2) 0.0779(17) 0.0732(17) -0.0054(14) 0.0035(15) -0.0356(16)
F6 0.0722(18) 0.0994(19) 0.0761(17) 0.0136(14) -0.0063(14) -0.0016(15)
F7 0.102(2) 0.0923(18) 0.0590(15) 0.0112(13) 0.0157(14) 0.0215(15)
F8 0.137(2) 0.0610(15) 0.0538(15) -0.0078(12) -0.0136(14) 0.0039(15)
F9 0.096(2) 0.095(2) 0.0923(19) -0.0063(15) -0.0189(16) -0.0230(16)
F10 0.0823(18) 0.102(2) 0.0690(16) -0.0024(14) 0.0086(14) -0.0068(15)
F11 0.122(2) 0.099(2) 0.0663(17) 0.0017(15) -0.0014(15) -0.0308(18)
F12 0.107(2) 0.173(3) 0.0603(17) -0.0089(19) 0.0061(16) 0.006(2)
F13 0.145(3) 0.130(3) 0.107(2) -0.059(2) -0.047(2) 0.052(2)
F14 0.166(3) 0.088(2) 0.185(4) -0.028(2) -0.052(3) -0.022(2)
F15 0.131(3) 0.110(2) 0.128(3) 0.008(2) 0.011(2) -0.041(2)
F16 0.100(2) 0.128(2) 0.0817(19) 0.0229(17) -0.0085(15) -0.0444(19)
F17 0.094(2) 0.222(4) 0.0585(17) 0.013(2) 0.0080(16) 0.009(2)
F18 0.151(3) 0.159(3) 0.094(2) -0.068(2) -0.031(2) 0.056(2)
F19 0.156(3) 0.0679(19) 0.155(3) -0.0256(19) -0.045(2) -0.0056(19)
F20 0.119(2) 0.0854(19) 0.097(2) 0.0115(16) 0.0123(18) -0.0298(17)
F21 0.0922(18) 0.0574(14) 0.0606(14) -0.0041(11) -0.0048(12) -0.0119(13)
F22 0.0910(19) 0.0971(19) 0.0609(15) 0.0125(14) 0.0120(13) -0.0043(15)
F23 0.105(2) 0.110(2) 0.0542(15) -0.0263(14) 0.0039(13) 0.0171(16)
F24 0.122(2) 0.0785(18) 0.097(2) -0.0398(16) -0.0080(17) -0.0115(16)
F25 0.103(2) 0.0690(16) 0.0846(18) -0.0083(14) 0.0059(15) -0.0263(15)
F26 0.115(3) 0.103(2) 0.110(2) -0.0188(18) -0.019(2) -0.0142(19)
F27 0.309(6) 0.116(3) 0.130(3) -0.018(2) -0.087(4) -0.071(3)
F28 0.541(9) 0.072(2) 0.0506(19) -0.0195(17) 0.014(3) -0.017(3)
F29 0.356(7) 0.149(3) 0.114(3) 0.008(3) 0.131(4) 0.081(4)
F30 0.125(3) 0.165(4) 0.122(3) 0.015(2) 0.042(2) 0.014(3)
N1 0.053(2) 0.055(2) 0.051(2) -0.0133(16) -0.0039(15) 0.0044(16)
N2 0.098(3) 0.078(3) 0.049(2) 0.0068(19) 0.0025(19) 0.036(2)
N3 0.073(2) 0.046(2) 0.0347(18) 0.0060(16) -0.0030(16) 0.0060(18)
N4 0.082(3) 0.046(2) 0.057(2) -0.0048(17) 0.0051(18) -0.0058(17)
N5 0.105(3) 0.069(2) 0.048(2) 0.0013(18) -0.014(2) 0.021(2)
N6 0.074(3) 0.053(2) 0.045(2) 0.0016(17) -0.0108(18) 0.0166(19)
N7 0.071(2) 0.075(2) 0.049(2) -0.0016(19) 0.0138(18) -0.0038(19)
N8 0.263(7) 0.083(3) 0.070(3) -0.007(2) -0.058(4) 0.049(4)
N9 0.096(3) 0.074(3) 0.044(2) 0.004(2) -0.010(2) 0.008(2)
N10 0.061(2) 0.057(2) 0.072(2) 0.0010(19) 0.0042(19) -0.0081(18)
N11 0.209(5) 0.078(3) 0.066(3) -0.007(2) -0.040(3) 0.035(3)
N12 0.089(3) 0.054(2) 0.047(2) 0.0062(19) -0.010(2) 0.001(2)
N13 0.061(2) 0.057(2) 0.0451(19) -0.0113(16) 0.0013(16) -0.0034(16)
N14 0.084(3) 0.076(2) 0.050(2) -0.0014(18) -0.0134(19) 0.017(2)
N15 0.072(2) 0.049(2) 0.0382(19) 0.0024(17) -0.0074(17) 0.0096(18)
N16 0.069(2) 0.049(2) 0.057(2) -0.0112(17) -0.0047(17) -0.0072(17)
N17 0.113(3) 0.068(2) 0.050(2) -0.0060(18) -0.018(2) 0.022(2)
N18 0.086(3) 0.055(2) 0.048(2) -0.0030(18) -0.0190(19) 0.018(2)
O1 0.0683(19) 0.0521(17) 0.0631(19) -0.0033(15) -0.0111(15) 0.0126(14)
O2 0.088(2) 0.0574(17) 0.0469(16) 0.0079(14) -0.0117(14) 0.0178(15)
O3 0.093(2) 0.0519(18) 0.071(2) -0.0011(16) -0.0127(17) 0.0157(16)
O4 0.0731(19) 0.0523(16) 0.0572(17) 0.0041(14) -0.0116(14) 0.0113(14)
O5 0.125(3) 0.086(2) 0.0458(18) 0.0035(17) -0.0048(18) 0.024(2)
O6 0.131(3) 0.082(2) 0.0472(18) 0.0019(16) -0.0152(18) 0.022(2)
O7 0.080(2) 0.0636(19) 0.073(2) 0.0119(17) -0.0151(17) 0.0009(16)
O8 0.090(2) 0.074(2) 0.0607(18) 0.0044(15) -0.0228(16) -0.0020(17)
O9 0.081(2) 0.0542(16) 0.0498(17) 0.0023(14) 0.0006(15) 0.0119(15)
O10 0.0785(19) 0.0585(17) 0.0414(15) 0.0017(13) -0.0082(13) 0.0160(14)
O11 0.096(2) 0.0513(17) 0.0610(19) 0.0020(15) -0.0107(16) 0.0125(16)
O12 0.081(2) 0.0556(17) 0.0522(16) -0.0002(13) -0.0195(15) 0.0083(14)

loop_
_atom_type_symbol
_atom_type_description
_atom_type_scat_dispersion_real
_atom_type_scat_dispersion_imag
_atom_type_scat_source
C C 0.0033 0.0016 'International Tables Vol C Tables 4.2.6.8 and 6.1.1.4'
H H 0.0000 0.0000 'International Tables Vol C Tables 4.2.6.8 and 6.1.1.4'
N N 0.0061 0.0033 'International Tables Vol C Tables 4.2.6.8 and 6.1.1.4'
O O 0.0106 0.0060 'International Tables Vol C Tables 4.2.6.8 and 6.1.1.4'
F F 0.0171 0.0103 'International Tables Vol C Tables 4.2.6.8 and 6.1.1.4'

loop_
_geom_angle_atom_site_label_1
_geom_angle_atom_site_label_2
_geom_angle_atom_site_label_3
_geom_angle
_geom_angle_site_symmetry_1
_geom_angle_site_symmetry_3
_geom_angle_publ_flag
O1 C1 N1 115.1(3) . . ?
O1 C1 C2 118.3(3) . . ?
N1 C1 C2 126.6(3) . . ?
C4 C2 C1 124.3(3) . . ?
C4 C2 C3 117.4(3) . . ?
C1 C2 C3 118.1(3) . . ?
O2 C3 N3 118.3(3) . . ?
O2 C3 C2 122.4(3) . . ?
N3 C3 C2 119.3(3) . . ?
N2 C4 C2 175.5(4) . . ?
C10 C5 C6 116.3(3) . . ?
C10 C5 N3 121.4(3) . . ?
C6 C5 N3 122.4(3) . . ?
F1 C6 C7 117.9(4) . . ?
F1 C6 C5 119.6(3) . . ?
C7 C6 C5 122.5(4) . . ?
F2 C7 C8 120.0(4) . . ?
F2 C7 C6 120.6(4) . . ?
C8 C7 C6 119.4(4) . . ?
F3 C8 C7 120.2(4) . . ?
F3 C8 C9 119.7(4) . . ?
C7 C8 C9 120.1(4) . . ?
F4 C9 C10 121.1(4) . . ?
F4 C9 C8 119.4(4) . . ?
C10 C9 C8 119.5(4) . . ?
F5 C10 C9 118.8(4) . . ?
F5 C10 C5 118.9(3) . . ?
C9 C10 C5 122.3(4) . . ?
N1 C11 H11A 109.5 . . ?
N1 C11 H11B 109.5 . . ?
H11A C11 H11B 109.5 . . ?
N1 C11 H11C 109.5 . . ?
H11A C11 H11C 109.5 . . ?
H11B C11 H11C 109.5 . . ?
N1 C12 H12A 109.5 . . ?
N1 C12 H12B 109.5 . . ?
H12A C12 H12B 109.5 . . ?
N1 C12 H12C 109.5 . . ?
H12A C12 H12C 109.5 . . ?
H12B C12 H12C 109.5 . . ?
O3 C13 N4 115.6(4) . . ?
O3 C13 C14 118.2(3) . . ?
N4 C13 C14 126.2(4) . . ?
C16 C14 C13 126.2(3) . . ?
C16 C14 C15 116.3(3) . . ?
C13 C14 C15 117.5(3) . . ?
O4 C15 N6 118.6(3) . . ?
O4 C15 C14 123.1(3) . . ?
N6 C15 C14 118.3(3) . . ?
N5 C16 C14 173.9(4) . . ?
C22 C17 C18 116.2(4) . . ?
C22 C17 N6 121.7(4) . . ?
C18 C17 N6 122.1(4) . . ?
F6 C18 C19 119.1(4) . . ?
F6 C18 C17 118.7(4) . . ?
C19 C18 C17 122.2(4) . . ?
F7 C19 C20 121.0(4) . . ?
F7 C19 C18 119.5(5) . . ?
C20 C19 C18 119.5(4) . . ?
F8 C20 C21 120.7(4) . . ?
F8 C20 C19 119.4(4) . . ?
C21 C20 C19 119.8(4) . . ?
F9 C21 C20 119.5(4) . . ?
F9 C21 C22 120.6(4) . . ?
C20 C21 C22 119.9(4) . . ?
F10 C22 C17 119.4(4) . . ?
F10 C22 C21 118.2(4) . . ?
C17 C22 C21 122.4(4) . . ?
N4 C23 H23A 109.5 . . ?
N4 C23 H23B 109.5 . . ?
H23A C23 H23B 109.5 . . ?
N4 C23 H23C 109.5 . . ?
H23A C23 H23C 109.5 . . ?
H23B C23 H23C 109.5 . . ?
N4 C24 H24A 109.5 . . ?
N4 C24 H24B 109.5 . . ?
H24A C24 H24B 109.5 . . ?
N4 C24 H24C 109.5 . . ?
H24A C24 H24C 109.5 . . ?
H24B C24 H24C 109.5 . . ?
O5 C25 N7 114.2(4) . . ?
O5 C25 C26 118.7(4) . . ?
N7 C25 C26 127.1(4) . . ?
C28 C26 C25 124.1(4) . . ?
C28 C26 C27 117.1(4) . . ?
C25 C26 C27 118.8(4) . . ?
O6 C27 N9 118.9(4) . . ?
O6 C27 C26 121.6(4) . . ?
N9 C27 C26 119.5(4) . . ?
N8 C28 C26 176.5(5) . . ?
C30 C29 C34 117.0(4) . . ?
C30 C29 N9 122.4(4) . . ?
C34 C29 N9 120.5(4) . . ?
F11 C30 C31 117.7(5) . . ?
F11 C30 C29 119.7(4) . . ?
C31 C30 C29 122.5(5) . . ?
F12 C31 C32 120.4(5) . . ?
F12 C31 C30 120.2(5) . . ?
C32 C31 C30 119.3(5) . . ?
F13 C32 C31 120.2(6) . . ?
F13 C32 C33 119.8(6) . . ?
C31 C32 C33 120.0(5) . . ?
F14 C33 C32 120.4(6) . . ?
F14 C33 C34 119.1(6) . . ?
C32 C33 C34 120.5(5) . . ?
F15 C34 C29 119.8(5) . . ?
F15 C34 C33 119.7(5) . . ?
C29 C34 C33 120.6(5) . . ?
N7 C35 H35A 109.5 . . ?
N7 C35 H35B 109.5 . . ?
H35A C35 H35B 109.5 . . ?
N7 C35 H35C 109.5 . . ?
H35A C35 H35C 109.5 . . ?
H35B C35 H35C 109.5 . . ?
N7 C36 H36A 109.5 . . ?
N7 C36 H36B 109.5 . . ?
H36A C36 H36B 109.5 . . ?
N7 C36 H36C 109.5 . . ?
H36A C36 H36C 109.5 . . ?
H36B C36 H36C 109.5 . . ?
O7 C37 N10 114.7(4) . . ?
O7 C37 C38 118.7(4) . . ?
N10 C37 C38 126.6(4) . . ?
C40 C38 C39 117.2(4) . . ?
C40 C38 C37 125.2(4) . . ?
C39 C38 C37 117.6(4) . . ?
O8 C39 N12 117.9(4) . . ?
O8 C39 C38 122.0(4) . . ?
N12 C39 C38 120.1(4) . . ?
N11 C40 C38 175.4(5) . . ?
C42 C41 C46 117.4(4) . . ?
C42 C41 N12 121.8(4) . . ?
C46 C41 N12 120.7(4) . . ?
F16 C42 C41 120.2(4) . . ?
F16 C42 C43 118.4(5) . . ?
C41 C42 C43 121.4(5) . . ?
F17 C43 C44 120.8(5) . . ?
F17 C43 C42 119.4(6) . . ?
C44 C43 C42 119.7(5) . . ?
F18 C44 C43 119.5(6) . . ?
F18 C44 C45 120.8(6) . . ?
C43 C44 C45 119.7(5) . . ?
F19 C45 C46 119.4(5) . . ?
F19 C45 C44 120.2(5) . . ?
C46 C45 C44 120.3(5) . . ?
F20 C46 C45 119.3(5) . . ?
F20 C46 C41 119.2(4) . . ?
C45 C46 C41 121.4(5) . . ?
N10 C47 H47A 109.5 . . ?
N10 C47 H47B 109.5 . . ?
H47A C47 H47B 109.5 . . ?
N10 C47 H47C 109.5 . . ?
H47A C47 H47C 109.5 . . ?
H47B C47 H47C 109.5 . . ?
N10 C48 H48A 109.5 . . ?
N10 C48 H48B 109.5 . . ?
H48A C48 H48B 109.5 . . ?
N10 C48 H48C 109.5 . . ?
H48A C48 H48C 109.5 . . ?
H48B C48 H48C 109.5 . . ?
O9 C49 N13 115.7(3) . . ?
O9 C49 C50 118.5(3) . . ?
N13 C49 C50 125.8(3) . . ?
C52 C50 C49 123.9(3) . . ?
C52 C50 C51 117.4(3) . . ?
C49 C50 C51 118.3(3) . . ?
O10 C51 N15 118.4(3) . . ?
O10 C51 C50 121.9(3) . . ?
N15 C51 C50 119.7(3) . . ?
N14 C52 C50 175.3(4) . . ?
C58 C53 C54 116.6(3) . . ?
C58 C53 N15 121.3(4) . . ?
C54 C53 N15 122.1(3) . . ?
F21 C54 C55 118.1(4) . . ?
F21 C54 C53 119.8(3) . . ?
C55 C54 C53 122.1(4) . . ?
F22 C55 C56 120.4(4) . . ?
F22 C55 C54 120.0(4) . . ?
C56 C55 C54 119.6(4) . . ?
F23 C56 C55 120.0(4) . . ?
F23 C56 C57 120.0(4) . . ?
C55 C56 C57 120.0(4) . . ?
F24 C57 C56 120.2(4) . . ?
F24 C57 C58 119.8(4) . . ?
C56 C57 C58 120.0(4) . . ?
F25 C58 C53 119.1(4) . . ?
F25 C58 C57 119.2(4) . . ?
C53 C58 C57 121.7(4) . . ?
N13 C59 H59A 109.5 . . ?
N13 C59 H59B 109.5 . . ?
H59A C59 H59B 109.5 . . ?
N13 C59 H59C 109.5 . . ?
H59A C59 H59C 109.5 . . ?
H59B C59 H59C 109.5 . . ?
N13 C60 H60A 109.5 . . ?
N13 C60 H60B 109.5 . . ?
H60A C60 H60B 109.5 . . ?
N13 C60 H60C 109.5 . . ?
H60A C60 H60C 109.5 . . ?
H60B C60 H60C 109.5 . . ?
O11 C61 N16 114.9(3) . . ?
O11 C61 C62 117.8(3) . . ?
N16 C61 C62 127.3(4) . . ?
C64 C62 C61 125.0(3) . . ?
C64 C62 C63 116.3(3) . . ?
C61 C62 C63 118.7(3) . . ?
O12 C63 N18 119.4(4) . . ?
O12 C63 C62 122.5(3) . . ?
N18 C63 C62 118.0(3) . . ?
N17 C64 C62 173.3(4) . . ?
C66 C65 C70 116.6(5) . . ?
C66 C65 N18 122.1(4) . . ?
C70 C65 N18 121.1(5) . . ?
F26 C66 C67 119.3(7) . . ?
F26 C66 C65 119.1(4) . . ?
C67 C66 C65 121.5(6) . . ?
F27 C67 C66 119.1(8) . . ?
F27 C67 C68 120.1(7) . . ?
C66 C67 C68 120.8(8) . . ?
F28 C68 C69 120.0(11) . . ?
F28 C68 C67 121.0(11) . . ?
C69 C68 C67 119.0(7) . . ?
C68 C69 F29 119.2(9) . . ?
C68 C69 C70 121.3(8) . . ?
F29 C69 C70 119.4(10) . . ?
F30 C70 C69 120.5(7) . . ?
F30 C70 C65 118.8(5) . . ?
C69 C70 C65 120.7(7) . . ?
N16 C71 H71A 109.5 . . ?
N16 C71 H71B 109.5 . . ?
H71A C71 H71B 109.5 . . ?
N16 C71 H71C 109.5 . . ?
H71A C71 H71C 109.5 . . ?
H71B C71 H71C 109.5 . . ?
N16 C72 H72A 109.5 . . ?
N16 C72 H72B 109.5 . . ?
H72A C72 H72B 109.5 . . ?
N16 C72 H72C 109.5 . . ?
H72A C72 H72C 109.5 . . ?
H72B C72 H72C 109.5 . . ?
C1 N1 C12 124.3(3) . . ?
C1 N1 C11 119.3(3) . . ?
C12 N1 C11 116.4(3) . . ?
C4 N2 H2N 161.6(10) . . ?
C3 N3 C5 121.0(3) . . ?
C3 N3 H1N 120(2) . . ?
C5 N3 H1N 118(2) . . ?
C13 N4 C23 124.6(3) . . ?
C13 N4 C24 119.7(4) . . ?
C23 N4 C24 115.7(3) . . ?
C16 N5 H1N 164.1(8) . . ?
C15 N6 C17 120.9(3) . . ?
C15 N6 H2N 121(3) . . ?
C17 N6 H2N 116(3) . . ?
C25 N7 C35 123.7(4) . . ?
C25 N7 C36 119.6(4) . . ?
C35 N7 C36 116.5(4) . . ?
C28 N8 H4N 167.8(10) . . ?
C27 N9 C29 123.1(4) . . ?
C27 N9 H3N 120(3) . . ?
C29 N9 H3N 117(3) . . ?
C37 N10 C47 124.1(4) . . ?
C37 N10 C48 119.3(4) . . ?
C47 N10 C48 116.4(4) . . ?
C40 N11 H3N 165.4(11) . . ?
C39 N12 C41 122.3(4) . . ?
C39 N12 H4N 122(3) . . ?
C41 N12 H4N 115(3) . . ?
C49 N13 C60 123.7(3) . . ?
C49 N13 C59 120.3(3) . . ?
C60 N13 C59 116.0(3) . . ?
C52 N14 H6N 160.6(9) . . ?
C51 N15 C53 121.7(3) . . ?
C51 N15 H5N 123(3) . . ?
C53 N15 H5N 116(3) . . ?
C61 N16 C71 124.8(3) . . ?
C61 N16 C72 119.7(3) . . ?
C71 N16 C72 115.4(3) . . ?
C64 N17 H5N 166.2(9) . . ?
C63 N18 C65 123.2(4) . . ?
C63 N18 H6N 125(2) . . ?
C65 N18 H6N 111(2) . . ?
C1 O1 H1O 104(2) . . ?
C3 O2 H1O 98.5(15) . . ?
C13 O3 H2O 103(3) . . ?
C15 O4 H2O 97.1(19) . . ?
C25 O5 H3O 106(3) . . ?
C27 O6 H3O 100.3(19) . . ?
C37 O7 H4O 108(3) . . ?
C39 O8 H4O 101.9(18) . . ?
C49 O9 H5O 104(2) . . ?
C51 O10 H5O 99.8(17) . . ?
C61 O11 H6O 104(2) . . ?

loop_
_geom_bond_atom_site_label_1
_geom_bond_atom_site_label_2
_geom_bond_distance
_geom_bond_site_symmetry_2
_geom_bond_publ_flag
C1 O1 1.311(4) . ?
C1 N1 1.318(4) . ?
C1 C2 1.420(5) . ?
C2 C4 1.412(5) . ?
C2 C3 1.434(5) . ?
C3 O2 1.256(4) . ?
C3 N3 1.360(4) . ?
C4 N2 1.142(4) . ?
C5 C10 1.372(5) . ?
C5 C6 1.373(5) . ?
C5 N3 1.409(4) . ?
C6 F1 1.332(4) . ?
C6 C7 1.365(5) . ?
C7 F2 1.332(4) . ?
C7 C8 1.353(6) . ?
C8 F3 1.338(4) . ?
C8 C9 1.366(6) . ?
C9 F4 1.323(4) . ?
C9 C10 1.360(5) . ?
C10 F5 1.335(4) . ?
C11 N1 1.466(4) . ?
C11 H11A 0.9600 . ?
C11 H11B 0.9600 . ?
C11 H11C 0.9600 . ?
C12 N1 1.455(5) . ?
C12 H12A 0.9600 . ?
C12 H12B 0.9600 . ?
C12 H12C 0.9600 . ?
C13 O3 1.307(4) . ?
C13 N4 1.312(5) . ?
C13 C14 1.425(5) . ?
C14 C16 1.410(5) . ?
C14 C15 1.433(5) . ?
C15 O4 1.251(4) . ?
C15 N6 1.353(5) . ?
C16 N5 1.148(4) . ?
C17 C22 1.364(5) . ?
C17 C18 1.376(5) . ?
C17 N6 1.404(5) . ?
C18 F6 1.337(4) . ?
C18 C19 1.367(5) . ?
C19 F7 1.346(4) . ?
C19 C20 1.355(6) . ?
C20 F8 1.333(4) . ?
C20 C21 1.352(6) . ?
C21 F9 1.328(5) . ?
C21 C22 1.364(5) . ?
C22 F10 1.343(4) . ?
C23 N4 1.452(5) . ?
C23 H23A 0.9600 . ?
C23 H23B 0.9600 . ?
C23 H23C 0.9600 . ?
C24 N4 1.472(5) . ?
C24 H24A 0.9600 . ?
C24 H24B 0.9600 . ?
C24 H24C 0.9600 . ?
C25 O5 1.304(5) . ?
C25 N7 1.326(5) . ?
C25 C26 1.415(6) . ?
C26 C28 1.395(6) . ?
C26 C27 1.438(5) . ?
C27 O6 1.252(5) . ?
C27 N9 1.353(5) . ?
C28 N8 1.127(5) . ?
C29 C30 1.369(6) . ?
C29 C34 1.371(6) . ?
C29 N9 1.413(5) . ?
C30 F11 1.332(5) . ?
C30 C31 1.366(6) . ?
C31 F12 1.327(5) . ?
C31 C32 1.346(7) . ?
C32 F13 1.334(5) . ?
C32 C33 1.355(7) . ?
C33 F14 1.339(6) . ?
C33 C34 1.375(7) . ?
C34 F15 1.326(5) . ?
C35 N7 1.456(5) . ?
C35 H35A 0.9600 . ?
C35 H35B 0.9600 . ?
C35 H35C 0.9600 . ?
C36 N7 1.468(5) . ?
C36 H36A 0.9600 . ?
C36 H36B 0.9600 . ?
C36 H36C 0.9600 . ?
C37 O7 1.297(5) . ?
C37 N10 1.319(5) . ?
C37 C38 1.430(5) . ?
C38 C40 1.392(6) . ?
C38 C39 1.421(5) . ?
C39 O8 1.268(4) . ?
C39 N12 1.355(5) . ?
C40 N11 1.146(5) . ?
C41 C42 1.364(5) . ?
C41 C46 1.373(5) . ?
C41 N12 1.403(5) . ?
C42 F16 1.333(5) . ?
C42 C43 1.377(6) . ?
C43 F17 1.329(5) . ?
C43 C44 1.356(7) . ?
C44 F18 1.325(5) . ?
C44 C45 1.358(7) . ?
C45 F19 1.337(5) . ?
C45 C46 1.356(6) . ?
C46 F20 1.334(5) . ?
C47 N10 1.461(5) . ?
C47 H47A 0.9600 . ?
C47 H47B 0.9600 . ?
C47 H47C 0.9600 . ?
C48 N10 1.463(5) . ?
C48 H48A 0.9600 . ?
C48 H48B 0.9600 . ?
C48 H48C 0.9600 . ?
C49 O9 1.308(4) . ?
C49 N13 1.324(4) . ?
C49 C50 1.428(5) . ?
C50 C52 1.405(5) . ?
C50 C51 1.429(5) . ?
C51 O10 1.255(4) . ?
C51 N15 1.357(5) . ?
C52 N14 1.147(4) . ?
C53 C58 1.373(5) . ?
C53 C54 1.377(5) . ?
C53 N15 1.406(4) . ?
C54 F21 1.329(4) . ?
C54 C55 1.376(5) . ?
C55 F22 1.334(4) . ?
C55 C56 1.354(5) . ?
C56 F23 1.338(4) . ?
C56 C57 1.359(6) . ?
C57 F24 1.335(4) . ?
C57 C58 1.374(5) . ?
C58 F25 1.337(4) . ?
C59 N13 1.465(5) . ?
C59 H59A 0.9600 . ?
C59 H59B 0.9600 . ?
C59 H59C 0.9600 . ?
C60 N13 1.450(5) . ?
C60 H60A 0.9600 . ?
C60 H60B 0.9600 . ?
C60 H60C 0.9600 . ?
C61 O11 1.310(4) . ?
C61 N16 1.312(4) . ?
C61 C62 1.419(5) . ?
C62 C64 1.413(5) . ?
C62 C63 1.436(5) . ?
C63 O12 1.249(4) . ?
C63 N18 1.346(5) . ?
C64 N17 1.148(4) . ?
C65 C66 1.368(6) . ?
C65 C70 1.380(7) . ?
C65 N18 1.393(5) . ?
C66 F26 1.341(6) . ?
C66 C67 1.349(7) . ?
C67 F27 1.342(8) . ?
C67 C68 1.351(11) . ?
C68 F28 1.318(7) . ?
C68 C69 1.330(12) . ?
C69 F29 1.346(9) . ?
C69 C70 1.360(9) . ?
C70 F30 1.327(7) . ?
C71 N16 1.442(5) . ?
C71 H71A 0.9600 . ?
C71 H71B 0.9600 . ?
C71 H71C 0.9600 . ?
C72 N16 1.466(5) . ?
C72 H72A 0.9600 . ?
C72 H72B 0.9600 . ?
C72 H72C 0.9600 . ?
N2 H2N 2.15(4) . ?
N3 H1N 0.86(3) . ?
N5 H1N 2.18(3) . ?
N6 H2N 0.83(4) . ?
N8 H4N 2.12(4) . ?
N9 H3N 0.82(4) . ?
N11 H3N 2.17(4) . ?
N12 H4N 0.80(3) . ?
N14 H6N 2.15(3) . ?
N15 H5N 0.77(3) . ?
N17 H5N 2.20(3) . ?
N18 H6N 0.80(3) . ?
O1 H1O 1.01(4) . ?
O2 H1O 1.46(4) . ?
O3 H2O 1.01(5) . ?
O4 H2O 1.44(5) . ?
O5 H3O 1.04(5) . ?
O6 H3O 1.47(5) . ?
O7 H4O 1.05(5) . ?
O8 H4O 1.43(5) . ?
O9 H5O 1.06(5) . ?
O10 H5O 1.42(5) . ?
O11 H6O 0.98(4) . ?

loop_
_geom_hbond_atom_site_label_D
_geom_hbond_atom_site_label_H
_geom_hbond_atom_site_label_A
_geom_hbond_distance_DH
_geom_hbond_distance_HA
_geom_hbond_distance_DA
_geom_hbond_angle_DHA
_geom_hbond_site_symmetry_A
N3 H1N N5 0.86(3) 2.18(3) 3.005(5) 159(3) .
N6 H2N N2 0.83(4) 2.15(4) 2.925(5) 156(3) .
N9 H3N N11 0.82(4) 2.17(4) 2.951(6) 160(4) .
N12 H4N N8 0.80(3) 2.12(4) 2.890(6) 162(4) .
N15 H5N N17 0.77(3) 2.20(3) 2.947(5) 161(3) .
N18 H6N N14 0.80(3) 2.15(3) 2.915(5) 159(3) .
O1 H1O O2 1.01(4) 1.46(4) 2.419(4) 158(4) .
O3 H2O O4 1.01(5) 1.44(5) 2.418(4) 160(4) .
O5 H3O O6 1.04(5) 1.47(5) 2.440(4) 151(4) .
O7 H4O O8 1.05(5) 1.43(5) 2.404(4) 151(4) .
O9 H5O O10 1.06(5) 1.42(5) 2.428(3) 157(4) .
O11 H6O O12 0.98(4) 1.49(4) 2.433(4) 160(4) .
